data_9015516
loop_
_publ_author_name
'Ssu-Mien Fang'

_publ_section_title
;
 The crystal structure of sodium metaborate Na~3~B~3~O~6~
;
_journal_issue 1-6
_journal_name_full
;
 Zeitschrift f\"ur Kristallographie - Crystalline Materials
;
_journal_page_first 1
_journal_page_last 8
_journal_paper_doi 10.1524/zkri.1938.99.1.1
_journal_volume 99
_journal_year 1938
_chemical_formula_sum 'B Na O2'
_space_group_IT_number 167
_symmetry_space_group_name_Hall '-P 3* 2n'
_symmetry_space_group_name_H-M 'R -3 c :R'
_cell_angle_alpha 111.48
_cell_angle_beta 111.48
_cell_angle_gamma 111.48
_cell_formula_units_Z 2
_cell_length_a 7.22(1)
_cell_length_b 7.22(1)
_cell_length_c 7.22(1)
_cell_volume 266.011
_database_code_amcsd 0016948
_exptl_crystal_density_diffrn 2.464
_cod_duplicate_entry 1010015
_cod_original_sg_symbol_H-M 'R -3 c'
_cod_original_formula_sum 'Na B O2'
_cod_database_code 9015516
_amcsd_formula_title 'B3 Na3 O6'

loop_
_space_group_symop_operation_xyz
x,y,z
1/2-x,1/2-z,1/2-y
-z,-x,-y
1/2+y,1/2+x,1/2+z
y,z,x
1/2-z,1/2-y,1/2-x
-x,-y,-z
1/2+x,1/2+z,1/2+y
z,x,y
1/2-y,1/2-x,1/2-z
-y,-z,-x
1/2+z,1/2+y,1/2+x

loop_
_atom_site_label
_atom_site_fract_x
_atom_site_fract_y
_atom_site_fract_z
Na1 0.69600 -0.19600 0.25000
B1 0.36200 0.13800 0.25000
O1 0.47900 0.02100 0.25000
O2 0.13800 0.36200 0.25000

loop_
_cod_related_entry_id
_cod_related_entry_database
_cod_related_entry_code
1 AMCSD 0016948
